data_7057784
loop_
_publ_author_name
'Gushchin, Artem L.'
'Shmelev, Nikita Y.'
'Malysheva, Svetlana F.'
'Artem&#x2019;ev, Alexander V.'
'Belogorlova, Nataliya A.'
'Abramov, Pavel A.'
'Kompan&#x2019;kov, Nikolay B.'
'Manoury, Eric'
'Poli, Rinaldo'
'Sheven, Dmitriy G.'
'Llusar, Rosa'
'Sokolov, Maxim N.'

_publ_section_title
;
 Hemilability of phosphine-thioether ligands coordinated to trinuclear
 Mo3S4 cluster and its effect on hydrogenation catalysis
;
_journal_issue 21
_journal_name_full 'New Journal of Chemistry'
_journal_page_first 17708
_journal_paper_doi 10.1039/C8NJ03720E
_journal_volume 42
_journal_year 2018
_chemical_formula_sum 'C70.2 H100.8 Cl3 F6 Mo3 N0.6 O0 P4 S7'
_chemical_formula_weight 1809.58
_space_group_crystal_system triclinic
_space_group_IT_number 2
_space_group_name_Hall '-P 1'
_space_group_name_H-M_alt 'P -1'
_symmetry_space_group_name_Hall '-P 1'
_symmetry_space_group_name_H-M 'P -1'
_atom_sites_solution_hydrogens geom
_atom_sites_solution_primary direct
_atom_sites_solution_secondary difmap
_audit_creation_method SHELXL-2017/1
_audit_update_record
;
2018-01-13 deposited with the CCDC.
2018-09-27 downloaded from the CCDC.
;
_cell_angle_alpha 90.424(3)
_cell_angle_beta 105.595(3)
_cell_angle_gamma 99.817(4)
_cell_formula_units_Z 2
_cell_length_a 14.068(2)
_cell_length_b 17.495(3)
_cell_length_c 17.618(3)
_cell_measurement_reflns_used 9135
_cell_measurement_temperature 150(2)
_cell_measurement_theta_max 28.1013
_cell_measurement_theta_min 2.4042
_cell_volume 4108.9(12)
_computing_cell_refinement 'SAINT (Bruker-AXS, 2004)'
_computing_data_collection 'APEX2 (Bruker-AXS, 2004)'
_computing_data_reduction 'SAINT (Bruker-AXS, 2004)'
_computing_molecular_graphics 'ShelXle (H\"ubschle, 2011)'
_computing_publication_material 'CIFTAB-2014 (Sheldrick, 2014)'
_computing_structure_refinement 'SHELXL-2014 (Sheldrick, 2014)'
_computing_structure_solution 'SHELXS-2014 (Sheldrick, 2014)'
_diffrn_ambient_temperature 150(2)
_diffrn_detector_area_resol_mean 25
_diffrn_measured_fraction_theta_full 0.947
_diffrn_measured_fraction_theta_max 0.927
_diffrn_measurement_device 'four-circle diffractometer'
_diffrn_measurement_device_type 'Bruker Apex Duo'
_diffrn_measurement_method '\f and \w scans'
_diffrn_radiation_monochromator graphite
_diffrn_radiation_probe x-ray
_diffrn_radiation_source 'fine-focus sealed tube'
_diffrn_radiation_type MoK\a
_diffrn_radiation_wavelength 0.71073
_diffrn_reflns_av_R_equivalents 0.0363
_diffrn_reflns_av_unetI/netI 0.0606
_diffrn_reflns_Laue_measured_fraction_full 0.947
_diffrn_reflns_Laue_measured_fraction_max 0.927
_diffrn_reflns_limit_h_max 18
_diffrn_reflns_limit_h_min -18
_diffrn_reflns_limit_k_max 23
_diffrn_reflns_limit_k_min -22
_diffrn_reflns_limit_l_max 23
_diffrn_reflns_limit_l_min -23
_diffrn_reflns_number 34957
_diffrn_reflns_point_group_measured_fraction_full 0.947
_diffrn_reflns_point_group_measured_fraction_max 0.927
_diffrn_reflns_theta_full 25.500
_diffrn_reflns_theta_max 28.192
_diffrn_reflns_theta_min 1.639
_diffrn_source 'sealed X-ray tube'
_exptl_absorpt_coefficient_mu 0.856
_exptl_absorpt_correction_T_max 0.7456
_exptl_absorpt_correction_T_min 0.5654
_exptl_absorpt_correction_type multi-scan
_exptl_absorpt_process_details 'SADABS (Bruker-AXS, 2004)'
_exptl_crystal_colour green
_exptl_crystal_density_diffrn 1.463
_exptl_crystal_description prism
_exptl_crystal_F_000 1858
_exptl_crystal_size_max 0.220
_exptl_crystal_size_mid 0.120
_exptl_crystal_size_min 0.080
_refine_diff_density_max 4.321
_refine_diff_density_min -1.817
_refine_diff_density_rms 0.218
_refine_ls_extinction_method none
_refine_ls_goodness_of_fit_ref 1.035
_refine_ls_hydrogen_treatment constr
_refine_ls_matrix_type full
_refine_ls_number_parameters 841
_refine_ls_number_reflns 18768
_refine_ls_number_restraints 30
_refine_ls_restrained_S_all 1.034
_refine_ls_R_factor_all 0.1263
_refine_ls_R_factor_gt 0.0933
_refine_ls_shift/su_max 0.001
_refine_ls_shift/su_mean 0.000
_refine_ls_structure_factor_coef Fsqd
_refine_ls_weighting_details 'w=1/[\s^2^(Fo^2^)+(0.0875P)^2^+81.7326P] where P=(Fo^2^+2Fc^2^)/3'
_refine_ls_weighting_scheme calc
_refine_ls_wR_factor_gt 0.2243
_refine_ls_wR_factor_ref 0.2547
_reflns_Friedel_coverage 0.000
_reflns_number_gt 13909
_reflns_number_total 18768
_reflns_threshold_expression >2\s(I)
_cod_data_source_file c8nj03720e2.cif
_cod_data_source_block sn25_a
_cod_depositor_comments 'Adding full bibliography for 7057783--7057785.cif.'
_cod_original_cell_volume 4108.9(10)
_cod_original_formula_sum 'C70.20 H100.80 Cl3 F6 Mo3 N0.60 O0 P4 S7'
_cod_database_code 7057784
_shelx_shelxl_version_number 2017/1
_shelx_space_group_comment
;
The symmetry employed for this shelxl refinement is uniquely defined
by the following loop, which should always be used as a source of
symmetry information in preference to the above space-group names.
They are only intended as comments.
;
_shelx_estimated_absorpt_t_min 0.834
_shelx_estimated_absorpt_t_max 0.935

loop_
_space_group_symop_operation_xyz
'x, y, z'
'-x, -y, -z'

loop_
_atom_site_label
_atom_site_type_symbol
_atom_site_fract_x
_atom_site_fract_y
_atom_site_fract_z
_atom_site_U_iso_or_equiv
_atom_site_adp_type
_atom_site_occupancy
_atom_site_site_symmetry_order
_atom_site_calc_flag
_atom_site_refinement_flags_posn
_atom_site_refinement_flags_adp
_atom_site_refinement_flags_occupancy
C1 C 0.2719(7) 0.1262(5) 0.5907(5) 0.0293(17) Uani 1 1 d . . .
H1A H 0.250819 0.079831 0.553539 0.035 Uiso 1 1 calc R U .
H1B H 0.280759 0.107944 0.644746 0.035 Uiso 1 1 calc R U .
C2 C 0.1879(8) 0.1751(5) 0.5731(7) 0.041(2) Uani 1 1 d . . .
H2A H 0.210351 0.222680 0.608599 0.049 Uiso 1 1 calc R U .
H2B H 0.177071 0.191411 0.518192 0.049 Uiso 1 1 calc R U .
C3 C 0.0894(7) 0.1331(5) 0.5832(6) 0.038(2) Uani 1 1 d . . .
C4 C 0.0785(10) 0.1193(8) 0.6578(8) 0.058(3) Uani 1 1 d . . .
H4A H 0.132798 0.136545 0.703182 0.070 Uiso 1 1 calc R U .
C5 C -0.0141(12) 0.0791(10) 0.6663(11) 0.082(5) Uani 1 1 d . . .
H5A H -0.021456 0.067719 0.717271 0.098 Uiso 1 1 calc R U .
C6 C -0.0930(10) 0.0567(7) 0.6006(12) 0.077(5) Uani 1 1 d . . .
H6A H -0.155381 0.030425 0.606361 0.092 Uiso 1 1 calc R U .
C7 C -0.0828(9) 0.0718(7) 0.5266(10) 0.066(4) Uani 1 1 d . . .
H7A H -0.138090 0.056621 0.481503 0.079 Uiso 1 1 calc R U .
C8 C 0.0085(8) 0.1093(6) 0.5179(7) 0.049(3) Uani 1 1 d . . .
H8A H 0.015629 0.118821 0.466503 0.059 Uiso 1 1 calc R U .
C9 C 0.3664(7) 0.2032(5) 0.4788(5) 0.0289(17) Uani 1 1 d . . .
H9A H 0.325250 0.244531 0.471293 0.035 Uiso 1 1 calc R U .
H9B H 0.431192 0.225396 0.468710 0.035 Uiso 1 1 calc R U .
C10 C 0.3133(8) 0.1373(6) 0.4163(5) 0.041(2) Uani 1 1 d . . .
H10A H 0.359944 0.101369 0.414416 0.049 Uiso 1 1 calc R U .
H10B H 0.255130 0.107690 0.431239 0.049 Uiso 1 1 calc R U .
C11 C 0.2774(9) 0.1680(6) 0.3353(5) 0.045(3) Uani 1 1 d . . .
C12 C 0.1764(12) 0.1615(10) 0.2976(8) 0.073(4) Uani 1 1 d . . .
H12A H 0.127569 0.135670 0.321389 0.087 Uiso 1 1 calc R U .
C13 C 0.1460(15) 0.1939(13) 0.2225(10) 0.105(7) Uani 1 1 d . . .
H13A H 0.076519 0.189095 0.196447 0.126 Uiso 1 1 calc R U .
C14 C 0.2121(17) 0.2302(11) 0.1890(12) 0.091(5) Uani 1 1 d . U .
H14A H 0.189804 0.251885 0.139478 0.109 Uiso 1 1 calc R U .
C15 C 0.3150(16) 0.2375(8) 0.2249(8) 0.083(5) Uani 1 1 d . . .
H15A H 0.362161 0.263811 0.199832 0.099 Uiso 1 1 calc R U .
C16 C 0.3479(11) 0.2061(6) 0.2975(6) 0.053(3) Uani 1 1 d . . .
H16A H 0.417680 0.210165 0.321814 0.064 Uiso 1 1 calc R U .
C17 C 0.4670(7) 0.1014(5) 0.5938(6) 0.035(2) Uani 1 1 d . . .
H17A H 0.445335 0.063261 0.629700 0.042 Uiso 1 1 calc R U .
H17B H 0.455028 0.074013 0.541791 0.042 Uiso 1 1 calc R U .
C18 C 0.5789(7) 0.1330(5) 0.6266(5) 0.0331(19) Uani 1 1 d . . .
H18A H 0.603081 0.166652 0.588230 0.040 Uiso 1 1 calc R U .
H18B H 0.616590 0.089456 0.635601 0.040 Uiso 1 1 calc R U .
C19 C 0.7317(7) 0.2295(6) 0.7391(6) 0.039(2) Uani 1 1 d . . .
H19A H 0.742541 0.261054 0.694785 0.046 Uiso 1 1 calc R U .
H19B H 0.752535 0.264375 0.787477 0.046 Uiso 1 1 calc R U .
C20 C 0.7971(8) 0.1664(6) 0.7501(7) 0.046(2) Uani 1 1 d . . .
H20A H 0.781362 0.135892 0.699365 0.055 Uiso 1 1 calc R U .
H20B H 0.868353 0.192135 0.762678 0.055 Uiso 1 1 calc R U .
C21 C 0.7848(9) 0.1104(7) 0.8145(7) 0.052(3) Uani 1 1 d . . .
H21A H 0.715882 0.079775 0.799004 0.063 Uiso 1 1 calc R U .
H21B H 0.793268 0.140823 0.864168 0.063 Uiso 1 1 calc R U .
C22 C 0.8599(10) 0.0543(8) 0.8296(9) 0.062(3) Uani 1 1 d . . .
H22A H 0.850533 0.022894 0.780313 0.075 Uiso 1 1 calc R U .
H22B H 0.928914 0.084746 0.844140 0.075 Uiso 1 1 calc R U .
C23 C 0.8483(16) 0.0007(11) 0.8941(14) 0.113(8) Uani 1 1 d . . .
H23A H 0.897799 -0.033773 0.901331 0.170 Uiso 1 1 calc R U .
H23B H 0.858998 0.031350 0.943355 0.170 Uiso 1 1 calc R U .
H23C H 0.780596 -0.030518 0.879511 0.170 Uiso 1 1 calc R U .
C24 C 0.6703(7) 0.5404(5) 0.6557(5) 0.0301(17) Uani 1 1 d . . .
H24A H 0.682448 0.570630 0.706209 0.036 Uiso 1 1 calc R U .
H24B H 0.703921 0.494874 0.667096 0.036 Uiso 1 1 calc R U .
C25 C 0.7166(8) 0.5906(6) 0.6006(5) 0.040(2) Uani 1 1 d . . .
H25A H 0.705562 0.560053 0.550478 0.048 Uiso 1 1 calc R U .
H25B H 0.682030 0.635612 0.588370 0.048 Uiso 1 1 calc R U .
C26 C 0.8276(8) 0.6199(6) 0.6344(6) 0.040(2) Uani 1 1 d . . .
H26A H 0.837715 0.652205 0.683258 0.048 Uiso 1 1 calc R U .
H26B H 0.861042 0.574680 0.649371 0.048 Uiso 1 1 calc R U .
C27 C 0.8776(8) 0.6661(9) 0.5813(7) 0.060(3) Uani 1 1 d . . .
H27A H 0.841106 0.709343 0.563873 0.072 Uiso 1 1 calc R U .
H27B H 0.870024 0.632627 0.533706 0.072 Uiso 1 1 calc R U .
C28 C 0.9868(9) 0.7000(9) 0.6139(9) 0.070(4) Uani 1 1 d . . .
H28A H 1.011046 0.729037 0.573376 0.105 Uiso 1 1 calc R U .
H28B H 0.995865 0.735023 0.659907 0.105 Uiso 1 1 calc R U .
H28C H 1.024896 0.658009 0.629622 0.105 Uiso 1 1 calc R U .
C29 C 0.4904(7) 0.5991(5) 0.6081(5) 0.0296(18) Uani 1 1 d . . .
H29A H 0.521878 0.631539 0.657600 0.036 Uiso 1 1 calc R U .
H29B H 0.508763 0.627544 0.564251 0.036 Uiso 1 1 calc R U .
C30 C 0.3750(7) 0.5831(5) 0.5927(5) 0.0327(19) Uani 1 1 d . . .
H30A H 0.343968 0.553062 0.541654 0.039 Uiso 1 1 calc R U .
H30B H 0.350564 0.633108 0.589039 0.039 Uiso 1 1 calc R U .
C31 C 0.3253(7) 0.6012(5) 0.7439(5) 0.0298(17) Uani 1 1 d . . .
H31A H 0.311725 0.573465 0.789742 0.036 Uiso 1 1 calc R U .
H31B H 0.390830 0.636526 0.763029 0.036 Uiso 1 1 calc R U .
C32 C 0.2439(8) 0.6506(5) 0.7139(5) 0.0334(19) Uani 1 1 d . . .
H32A H 0.260992 0.683869 0.672545 0.040 Uiso 1 1 calc R U .
H32B H 0.178777 0.616124 0.690076 0.040 Uiso 1 1 calc R U .
C33 C 0.2345(7) 0.7010(5) 0.7804(5) 0.0311(18) Uani 1 1 d . . .
C34 C 0.1577(8) 0.6785(6) 0.8178(6) 0.040(2) Uani 1 1 d . . .
H34A H 0.110989 0.631644 0.800621 0.048 Uiso 1 1 calc R U .
C35 C 0.1503(9) 0.7253(7) 0.8802(6) 0.050(3) Uani 1 1 d . . .
H35A H 0.098752 0.709299 0.905237 0.060 Uiso 1 1 calc R U .
C36 C 0.2159(9) 0.7933(7) 0.9058(7) 0.050(3) Uani 1 1 d . . .
H36A H 0.208909 0.825092 0.947185 0.060 Uiso 1 1 calc R U .
C37 C 0.2925(9) 0.8155(6) 0.8709(6) 0.046(2) Uani 1 1 d . . .
H37A H 0.339886 0.861787 0.889660 0.055 Uiso 1 1 calc R U .
C38 C 0.3008(8) 0.7701(6) 0.8078(5) 0.040(2) Uani 1 1 d . . .
H38A H 0.352748 0.786867 0.783415 0.048 Uiso 1 1 calc R U .
C39 C 0.2055(7) 0.4831(5) 0.6224(5) 0.0306(18) Uani 1 1 d . . .
H39A H 0.167383 0.523818 0.598961 0.037 Uiso 1 1 calc R U .
H39B H 0.204883 0.446745 0.578858 0.037 Uiso 1 1 calc R U .
C40 C 0.1525(7) 0.4386(6) 0.6788(6) 0.036(2) Uani 1 1 d . . .
H40A H 0.190287 0.397539 0.701687 0.043 Uiso 1 1 calc R U .
H40B H 0.154042 0.474864 0.722662 0.043 Uiso 1 1 calc R U .
C41 C 0.0457(7) 0.4019(5) 0.6401(6) 0.037(2) Uani 1 1 d . . .
C42 C 0.0197(9) 0.3262(7) 0.6106(8) 0.054(3) Uani 1 1 d . . .
H42A H 0.071123 0.296459 0.614365 0.065 Uiso 1 1 calc R U .
C43 C -0.0790(9) 0.2916(7) 0.5755(8) 0.056(3) Uani 1 1 d . . .
H43A H -0.093624 0.239058 0.555601 0.067 Uiso 1 1 calc R U .
C44 C -0.1542(9) 0.3315(7) 0.5693(8) 0.056(3) Uani 1 1 d . . .
H44A H -0.221677 0.307570 0.545121 0.067 Uiso 1 1 calc R U .
C45 C -0.1322(18) 0.4057(12) 0.5979(12) 0.105(6) Uani 1 1 d . U .
H45A H -0.185158 0.433985 0.594045 0.126 Uiso 1 1 calc R U .
C46 C -0.0318(15) 0.4429(12) 0.6339(11) 0.092(5) Uani 1 1 d . U .
H46A H -0.017862 0.495534 0.653466 0.111 Uiso 1 1 calc R U .
C47 C 0.0591(9) 0.3226(7) 0.8470(7) 0.050(3) Uani 1 1 d . . .
H47A H 0.084857 0.350235 0.808540 0.060 Uiso 1 1 calc R U .
C48 C -0.0285(10) 0.3380(8) 0.8624(8) 0.061(3) Uani 1 1 d . . .
H48A H -0.062327 0.375918 0.834017 0.073 Uiso 1 1 calc R U .
C49 C -0.0664(9) 0.2983(10) 0.9187(8) 0.067(4) Uani 1 1 d . . .
H49A H -0.125570 0.309505 0.929056 0.080 Uiso 1 1 calc R U .
C50 C -0.0185(10) 0.2429(9) 0.9595(8) 0.063(4) Uani 1 1 d . . .
H50A H -0.044321 0.215705 0.998160 0.076 Uiso 1 1 calc R U .
C51 C 0.0674(10) 0.2269(7) 0.9440(7) 0.054(3) Uani 1 1 d . . .
H51A H 0.099296 0.187736 0.971869 0.065 Uiso 1 1 calc R U .
C52 C 0.1087(8) 0.2664(6) 0.8885(6) 0.039(2) Uani 1 1 d . . .
C53 C 0.2083(8) 0.2533(6) 0.8782(6) 0.038(2) Uani 1 1 d . . .
H53A H 0.216632 0.273066 0.827475 0.045 Uiso 1 1 calc R U .
H53B H 0.210335 0.196974 0.877503 0.045 Uiso 1 1 calc R U .
C54 C 0.2929(7) 0.2959(5) 0.9467(5) 0.0302(18) Uani 1 1 d . . .
H54A H 0.279023 0.279805 0.996988 0.036 Uiso 1 1 calc R U .
H54B H 0.292874 0.352407 0.944005 0.036 Uiso 1 1 calc R U .
C55 C 0.4141(8) 0.1757(6) 0.9688(6) 0.039(2) Uani 1 1 d . . .
H55A H 0.377538 0.143712 0.919761 0.047 Uiso 1 1 calc R U .
H55B H 0.483414 0.165118 0.984617 0.047 Uiso 1 1 calc R U .
C56 C 0.3638(9) 0.1503(6) 1.0333(6) 0.043(2) Uani 1 1 d . . .
H56A H 0.379635 0.193115 1.074274 0.051 Uiso 1 1 calc R U .
H56B H 0.290142 0.138776 1.010466 0.051 Uiso 1 1 calc R U .
C57 C 0.3995(8) 0.0785(6) 1.0708(5) 0.037(2) Uani 1 1 d . . .
C58 C 0.3735(8) 0.0085(6) 1.0272(6) 0.039(2) Uani 1 1 d . . .
H58A H 0.331863 0.004664 0.974484 0.047 Uiso 1 1 calc R U .
C59 C 0.4086(9) -0.0556(6) 1.0609(6) 0.042(2) Uani 1 1 d . . .
H59A H 0.390245 -0.103978 1.031104 0.051 Uiso 1 1 calc R U .
C60 C 0.4698(8) -0.0510(6) 1.1368(6) 0.041(2) Uani 1 1 d . . .
H60A H 0.495175 -0.095376 1.158631 0.049 Uiso 1 1 calc R U .
C61 C 0.4940(9) 0.0183(6) 1.1809(6) 0.049(3) Uani 1 1 d . . .
H61A H 0.533485 0.021277 1.234181 0.058 Uiso 1 1 calc R U .
C62 C 0.4612(9) 0.0830(6) 1.1479(6) 0.046(3) Uani 1 1 d . . .
H62A H 0.480616 0.131275 1.177809 0.056 Uiso 1 1 calc R U .
C63 C 0.5025(8) 0.3262(5) 1.0406(5) 0.036(2) Uani 1 1 d . . .
H63A H 0.468421 0.318353 1.083077 0.043 Uiso 1 1 calc R U .
H63B H 0.563782 0.302736 1.055972 0.043 Uiso 1 1 calc R U .
C64 C 0.5299(8) 0.4083(7) 1.0316(5) 0.043(2) Uani 1 1 d . . .
H64A H 0.574138 0.432729 1.082651 0.052 Uiso 1 1 calc R U .
H64B H 0.468336 0.431409 1.019527 0.052 Uiso 1 1 calc R U .
C65 C 0.7185(9) 0.4165(7) 1.0022(6) 0.048(3) Uani 1 1 d . . .
H65A H 0.714898 0.381836 1.045914 0.057 Uiso 1 1 calc R U .
H65B H 0.744287 0.389812 0.964309 0.057 Uiso 1 1 calc R U .
C66 C 0.7912(10) 0.4914(7) 1.0351(8) 0.059(3) Uani 1 1 d . . .
H66A H 0.855478 0.478243 1.066437 0.071 Uiso 1 1 calc R U .
H66B H 0.763667 0.518958 1.071293 0.071 Uiso 1 1 calc R U .
C67 C 0.8120(9) 0.5467(7) 0.9711(7) 0.055(3) Uani 1 1 d . . .
H67A H 0.747659 0.559218 0.938972 0.066 Uiso 1 1 calc R U .
H67B H 0.854720 0.595868 0.997085 0.066 Uiso 1 1 calc R U .
C68 C 0.8629(12) 0.5126(9) 0.9176(8) 0.073(4) Uani 1 1 d . . .
H68A H 0.922627 0.493776 0.950024 0.087 Uiso 1 1 calc R U .
H68B H 0.816497 0.467484 0.886139 0.087 Uiso 1 1 calc R U .
C69 C 0.8946(17) 0.5703(12) 0.8629(10) 0.106(7) Uani 1 1 d . . .
H69A H 0.927361 0.545734 0.829201 0.160 Uiso 1 1 calc R U .
H69B H 0.835541 0.588348 0.829881 0.160 Uiso 1 1 calc R U .
H69C H 0.941649 0.614635 0.893753 0.160 Uiso 1 1 calc R U .
P1 P 0.41874(17) 0.27809(13) 0.94774(12) 0.0269(4) Uani 1 1 d . . .
P2 P 0.39177(16) 0.17838(11) 0.58255(12) 0.0241(4) Uani 1 1 d . . .
P3 P 0.33620(16) 0.52893(12) 0.67108(11) 0.0230(4) Uani 1 1 d . . .
P4 P -0.3556(2) 0.13948(16) 0.41136(16) 0.0422(6) Uani 1 1 d . . .
S1 S 0.35838(15) 0.35733(11) 0.62206(10) 0.0224(4) Uani 1 1 d . . .
S2 S 0.39494(15) 0.22378(11) 0.76358(11) 0.0227(4) Uani 1 1 d . . .
S3 S 0.37582(15) 0.40997(11) 0.81812(11) 0.0218(4) Uani 1 1 d . . .
S4 S 0.60867(15) 0.38498(11) 0.76836(10) 0.0226(4) Uani 1 1 d . . .
S5 S 0.53567(16) 0.50651(11) 0.61569(11) 0.0259(4) Uani 1 1 d . . .
S6 S 0.59476(17) 0.43293(12) 0.95361(11) 0.0284(4) Uani 1 1 d . . .
S7 S 0.59974(16) 0.18870(12) 0.71933(12) 0.0267(4) Uani 1 1 d . . .
Mo1 Mo 0.46197(5) 0.43972(4) 0.72448(4) 0.01953(15) Uani 1 1 d . . .
Mo2 Mo 0.49460(5) 0.33050(4) 0.83850(4) 0.02007(15) Uani 1 1 d . . .
Mo3 Mo 0.48370(5) 0.29114(4) 0.68393(4) 0.01982(15) Uani 1 1 d . . .
F1 F -0.2515(6) 0.1863(5) 0.4032(6) 0.086(3) Uani 1 1 d . . .
F2 F -0.3853(8) 0.2120(6) 0.4443(6) 0.099(3) Uani 1 1 d . . .
F3 F -0.4087(7) 0.1597(7) 0.3252(4) 0.095(3) Uani 1 1 d . . .
F4 F -0.3020(9) 0.1200(7) 0.4971(7) 0.111(3) Uani 1 1 d . U .
F5 F -0.3279(7) 0.0640(5) 0.3787(7) 0.097(3) Uani 1 1 d . . .
F6 F -0.4574(8) 0.0929(6) 0.4188(6) 0.090(3) Uani 1 1 d . U .
N1 N -0.2125(18) -0.0336(13) 0.1706(13) 0.078(6) Uiso 0.6 1 d . . P
C1S C -0.1536(16) 0.0724(11) 0.2765(11) 0.050(4) Uiso 0.6 1 d . . P
H1SA H -0.209273 0.091421 0.289456 0.075 Uiso 0.6 1 calc R U P
H1SB H -0.112896 0.052042 0.323626 0.075 Uiso 0.6 1 calc R U P
H1SC H -0.111914 0.115078 0.258352 0.075 Uiso 0.6 1 calc R U P
C2S C -0.1917(16) 0.0131(12) 0.2168(12) 0.051(4) Uiso 0.6 1 d . . P
Cl1 Cl 0.55859(15) 0.56028(10) 0.80140(10) 0.0246(4) Uani 1 1 d . . .
Cl2 Cl 0.62229(15) 0.25555(11) 0.90504(11) 0.0270(4) Uani 1 1 d . . .
Cl3 Cl 0.57835(15) 0.32428(11) 0.58615(11) 0.0265(4) Uani 1 1 d . . .

loop_
_atom_site_aniso_label
_atom_site_aniso_U_11
_atom_site_aniso_U_22
_atom_site_aniso_U_33
_atom_site_aniso_U_23
_atom_site_aniso_U_13
_atom_site_aniso_U_12
C1 0.030(5) 0.025(4) 0.029(4) -0.003(3) 0.004(3) 0.000(3)
C2 0.035(5) 0.028(4) 0.059(6) 0.009(4) 0.014(5) 0.004(4)
C3 0.028(5) 0.032(5) 0.055(6) 0.002(4) 0.010(4) 0.007(4)
C4 0.043(7) 0.070(8) 0.059(7) 0.011(6) 0.012(6) 0.007(6)
C5 0.061(10) 0.087(11) 0.111(13) 0.035(10) 0.046(10) 0.012(8)
C6 0.033(7) 0.047(7) 0.153(16) 0.006(8) 0.037(9) -0.004(5)
C7 0.028(6) 0.055(7) 0.102(11) -0.034(7) 0.006(6) -0.008(5)
C8 0.032(6) 0.045(6) 0.063(7) -0.012(5) 0.004(5) 0.000(5)
C9 0.032(5) 0.025(4) 0.026(4) 0.002(3) 0.004(3) 0.000(3)
C10 0.044(6) 0.037(5) 0.033(5) -0.015(4) 0.002(4) -0.003(4)
C11 0.065(7) 0.039(5) 0.024(4) -0.012(4) -0.002(4) 0.013(5)
C12 0.063(9) 0.106(12) 0.045(7) -0.014(7) 0.001(6) 0.027(9)
C13 0.086(13) 0.137(17) 0.073(10) -0.025(11) -0.033(9) 0.060(13)
C14 0.091(5) 0.091(5) 0.091(5) 0.0052(11) 0.0245(17) 0.0165(14)
C15 0.155(18) 0.044(7) 0.051(7) -0.004(6) 0.041(9) 0.004(9)
C16 0.075(9) 0.045(6) 0.029(5) -0.009(4) 0.001(5) 0.001(6)
C17 0.032(5) 0.027(4) 0.036(5) -0.012(3) -0.001(4) -0.003(4)
C18 0.032(5) 0.034(4) 0.033(4) -0.009(4) 0.008(4) 0.007(4)
C19 0.028(5) 0.035(5) 0.048(5) -0.001(4) -0.001(4) 0.010(4)
C20 0.033(5) 0.045(6) 0.058(6) -0.005(5) 0.005(5) 0.016(5)
C21 0.046(7) 0.050(6) 0.060(7) 0.009(5) 0.009(5) 0.016(5)
C22 0.048(7) 0.063(8) 0.080(9) 0.023(7) 0.019(7) 0.019(6)
C23 0.099(15) 0.101(14) 0.17(2) 0.073(14) 0.060(14) 0.059(12)
C24 0.029(5) 0.029(4) 0.029(4) 0.008(3) 0.004(3) 0.003(3)
C25 0.033(5) 0.057(6) 0.027(4) 0.009(4) 0.006(4) 0.001(4)
C26 0.036(5) 0.043(5) 0.037(5) 0.013(4) 0.007(4) 0.003(4)
C27 0.030(6) 0.098(10) 0.046(6) 0.025(6) 0.005(5) 0.004(6)
C28 0.033(6) 0.093(10) 0.076(9) 0.029(8) 0.009(6) -0.004(7)
C29 0.043(5) 0.021(4) 0.026(4) 0.008(3) 0.009(4) 0.009(4)
C30 0.026(4) 0.036(4) 0.031(4) 0.011(3) -0.002(3) 0.004(4)
C31 0.034(5) 0.026(4) 0.025(4) 0.002(3) 0.002(3) 0.004(3)
C32 0.041(5) 0.033(4) 0.025(4) 0.004(3) 0.002(4) 0.014(4)
C33 0.029(5) 0.036(4) 0.027(4) 0.009(3) 0.001(3) 0.011(4)
C34 0.032(5) 0.038(5) 0.044(5) -0.001(4) 0.003(4) 0.000(4)
C35 0.042(6) 0.070(7) 0.039(5) 0.003(5) 0.014(5) 0.007(6)
C36 0.053(7) 0.055(6) 0.041(5) -0.004(5) 0.010(5) 0.014(6)
C37 0.053(7) 0.042(5) 0.038(5) -0.004(4) 0.006(5) 0.005(5)
C38 0.048(6) 0.040(5) 0.030(4) 0.003(4) 0.006(4) 0.009(5)
C39 0.025(4) 0.032(4) 0.026(4) 0.000(3) -0.006(3) 0.001(3)
C40 0.022(4) 0.037(5) 0.043(5) 0.009(4) 0.001(4) 0.003(4)
C41 0.027(5) 0.032(4) 0.042(5) 0.001(4) -0.002(4) -0.003(4)
C42 0.030(6) 0.045(6) 0.084(9) -0.020(6) 0.014(6) 0.001(5)
C43 0.042(7) 0.041(6) 0.075(8) -0.020(5) 0.011(6) -0.006(5)
C44 0.026(5) 0.059(7) 0.067(8) -0.006(6) -0.001(5) -0.015(5)
C45 0.105(6) 0.105(6) 0.106(6) 0.0056(11) 0.0283(19) 0.0193(15)
C46 0.092(5) 0.092(5) 0.093(5) 0.0047(11) 0.0247(17) 0.0168(14)
C47 0.043(6) 0.061(7) 0.042(6) -0.001(5) 0.001(5) 0.017(6)
C48 0.044(7) 0.064(8) 0.064(8) -0.017(6) -0.005(6) 0.018(6)
C49 0.031(6) 0.105(11) 0.061(8) -0.029(8) 0.010(6) 0.008(7)
C50 0.042(7) 0.091(10) 0.057(7) -0.007(7) 0.026(6) -0.007(7)
C51 0.049(7) 0.059(7) 0.055(7) 0.002(5) 0.021(6) 0.003(6)
C52 0.036(5) 0.047(5) 0.034(5) -0.002(4) 0.008(4) 0.008(4)
C53 0.038(5) 0.042(5) 0.036(5) 0.003(4) 0.015(4) 0.008(4)
C54 0.036(5) 0.028(4) 0.032(4) 0.005(3) 0.015(4) 0.010(4)
C55 0.054(6) 0.038(5) 0.038(5) 0.009(4) 0.027(5) 0.021(5)
C56 0.058(7) 0.047(6) 0.036(5) 0.012(4) 0.023(5) 0.026(5)
C57 0.038(5) 0.043(5) 0.031(4) 0.013(4) 0.012(4) 0.001(4)
C58 0.054(6) 0.038(5) 0.029(4) 0.007(4) 0.015(4) 0.016(5)
C59 0.057(7) 0.044(5) 0.029(4) 0.005(4) 0.012(4) 0.017(5)
C60 0.050(6) 0.035(5) 0.045(5) 0.015(4) 0.023(5) 0.011(4)
C61 0.058(7) 0.047(6) 0.035(5) 0.005(4) 0.003(5) 0.008(5)
C62 0.056(7) 0.040(5) 0.036(5) -0.001(4) 0.008(5) -0.005(5)
C63 0.043(6) 0.041(5) 0.020(4) 0.006(3) 0.007(4) 0.001(4)
C64 0.041(6) 0.072(7) 0.016(4) -0.004(4) 0.002(4) 0.014(5)
C65 0.045(6) 0.052(6) 0.040(5) 0.000(5) -0.002(5) 0.016(5)
C66 0.047(7) 0.054(7) 0.063(7) -0.007(6) -0.006(6) 0.010(6)
C67 0.037(6) 0.062(7) 0.058(7) -0.017(6) 0.001(5) 0.003(5)
C68 0.065(10) 0.086(10) 0.058(8) -0.003(7) 0.008(7) 0.007(8)
C69 0.111(16) 0.123(16) 0.064(10) 0.004(10) 0.014(10) -0.019(13)
P1 0.0309(12) 0.0319(11) 0.0200(9) 0.0006(8) 0.0098(8) 0.0067(9)
P2 0.0241(11) 0.0184(9) 0.0263(10) -0.0025(7) 0.0029(8) 0.0013(8)
P3 0.0212(10) 0.0250(9) 0.0190(9) 0.0051(7) -0.0006(7) 0.0037(8)
P4 0.0519(17) 0.0396(13) 0.0362(13) -0.0033(10) 0.0169(12) 0.0034(12)
S1 0.0223(9) 0.0235(9) 0.0154(8) 0.0006(6) -0.0024(7) 0.0001(7)
S2 0.0251(10) 0.0203(8) 0.0226(8) 0.0026(7) 0.0069(7) 0.0033(7)
S3 0.0222(9) 0.0236(9) 0.0196(8) -0.0009(7) 0.0042(7) 0.0068(7)
S4 0.0238(10) 0.0232(9) 0.0173(8) -0.0003(6) 0.0002(7) 0.0038(7)
S5 0.0290(11) 0.0239(9) 0.0222(9) 0.0033(7) 0.0054(8) 0.0003(8)
S6 0.0338(12) 0.0280(9) 0.0177(8) 0.0007(7) -0.0019(8) 0.0039(8)
S7 0.0254(10) 0.0306(10) 0.0250(9) 0.0006(7) 0.0046(8) 0.0112(8)
Mo1 0.0200(3) 0.0194(3) 0.0153(3) 0.0004(2) -0.0002(2) 0.0012(2)
Mo2 0.0222(3) 0.0218(3) 0.0156(3) 0.0009(2) 0.0028(2) 0.0059(2)
Mo3 0.0207(3) 0.0192(3) 0.0172(3) 0.0008(2) 0.0024(2) 0.0014(2)
F1 0.049(5) 0.066(5) 0.123(8) 0.005(5) 0.007(5) -0.014(4)
F2 0.111(8) 0.092(6) 0.087(6) -0.039(5) -0.005(5) 0.053(6)
F3 0.057(5) 0.182(10) 0.041(4) 0.012(5) 0.009(4) 0.015(6)
F4 0.111(4) 0.113(4) 0.111(4) 0.0067(10) 0.0307(14) 0.0213(12)
F5 0.072(6) 0.064(5) 0.166(10) -0.040(6) 0.060(6) -0.002(4)
F6 0.089(3) 0.090(3) 0.091(3) 0.0059(10) 0.0262(12) 0.0159(11)
Cl1 0.0253(10) 0.0213(8) 0.0208(8) -0.0034(6) -0.0009(7) -0.0017(7)
Cl2 0.0294(10) 0.0296(9) 0.0225(8) 0.0054(7) 0.0030(7) 0.0131(8)
Cl3 0.0290(10) 0.0282(9) 0.0209(8) 0.0001(7) 0.0071(7) 0.0009(8)

loop_
_atom_type_symbol
_atom_type_description
_atom_type_scat_dispersion_real
_atom_type_scat_dispersion_imag
_atom_type_scat_source
C C 0.0033 0.0016 'International Tables Vol C Tables 4.2.6.8 and 6.1.1.4'
H H 0.0000 0.0000 'International Tables Vol C Tables 4.2.6.8 and 6.1.1.4'
P P 0.1023 0.0942 'International Tables Vol C Tables 4.2.6.8 and 6.1.1.4'
O O 0.0106 0.0060 'International Tables Vol C Tables 4.2.6.8 and 6.1.1.4'
S S 0.1246 0.1234 'International Tables Vol C Tables 4.2.6.8 and 6.1.1.4'
Mo Mo -1.6832 0.6857 'International Tables Vol C Tables 4.2.6.8 and 6.1.1.4'
F F 0.0171 0.0103 'International Tables Vol C Tables 4.2.6.8 and 6.1.1.4'
N N 0.0061 0.0033 'International Tables Vol C Tables 4.2.6.8 and 6.1.1.4'
Cl Cl 0.1484 0.1585 'International Tables Vol C Tables 4.2.6.8 and 6.1.1.4'

loop_
_geom_angle_atom_site_label_1
_geom_angle_atom_site_label_2
_geom_angle_atom_site_label_3
_geom_angle
C2 C1 P2 113.8(6)
C2 C1 H1A 108.8
P2 C1 H1A 108.8
C2 C1 H1B 108.8
P2 C1 H1B 108.8
H1A C1 H1B 107.7
C3 C2 C1 114.0(8)
C3 C2 H2A 108.7
C1 C2 H2A 108.7
C3 C2 H2B 108.7
C1 C2 H2B 108.7
H2A C2 H2B 107.6
C4 C3 C8 119.3(10)
C4 C3 C2 120.3(10)
C8 C3 C2 120.4(10)
C3 C4 C5 119.6(13)
C3 C4 H4A 120.2
C5 C4 H4A 120.2
C6 C5 C4 119.7(15)
C6 C5 H5A 120.1
C4 C5 H5A 120.1
C5 C6 C7 120.6(12)
C5 C6 H6A 119.7
C7 C6 H6A 119.7
C6 C7 C8 119.9(12)
C6 C7 H7A 120.1
C8 C7 H7A 120.1
C3 C8 C7 120.8(13)
C3 C8 H8A 119.6
C7 C8 H8A 119.6
C10 C9 P2 117.1(6)
C10 C9 H9A 108.0
P2 C9 H9A 108.0
C10 C9 H9B 108.0
P2 C9 H9B 108.0
H9A C9 H9B 107.3
C11 C10 C9 111.7(8)
C11 C10 H10A 109.3
C9 C10 H10A 109.3
C11 C10 H10B 109.3
C9 C10 H10B 109.3
H10A C10 H10B 107.9
C12 C11 C16 118.6(11)
C12 C11 C10 121.4(12)
C16 C11 C10 120.0(10)
C11 C12 C13 119.4(16)
C11 C12 H12A 120.3
C13 C12 H12A 120.3
C14 C13 C12 121.2(18)
C14 C13 H13A 119.4
C12 C13 H13A 119.4
C13 C14 C15 121.2(19)
C13 C14 H14A 119.4
C15 C14 H14A 119.4
C16 C15 C14 119.5(16)
C16 C15 H15A 120.2
C14 C15 H15A 120.2
C15 C16 C11 120.1(14)
C15 C16 H16A 120.0
C11 C16 H16A 120.0
C18 C17 P2 112.2(6)
C18 C17 H17A 109.2
P2 C17 H17A 109.2
C18 C17 H17B 109.2
P2 C17 H17B 109.2
H17A C17 H17B 107.9
C17 C18 S7 109.0(6)
C17 C18 H18A 109.9
S7 C18 H18A 109.9
C17 C18 H18B 109.9
S7 C18 H18B 109.9
H18A C18 H18B 108.3
C20 C19 S7 112.1(7)
C20 C19 H19A 109.2
S7 C19 H19A 109.2
C20 C19 H19B 109.2
S7 C19 H19B 109.2
H19A C19 H19B 107.9
C21 C20 C19 115.3(9)
C21 C20 H20A 108.5
C19 C20 H20A 108.5
C21 C20 H20B 108.5
C19 C20 H20B 108.5
H20A C20 H20B 107.5
C20 C21 C22 113.3(10)
C20 C21 H21A 108.9
C22 C21 H21A 108.9
C20 C21 H21B 108.9
C22 C21 H21B 108.9
H21A C21 H21B 107.7
C23 C22 C21 112.7(12)
C23 C22 H22A 109.0
C21 C22 H22A 109.0
C23 C22 H22B 109.0
C21 C22 H22B 109.0
H22A C22 H22B 107.8
C22 C23 H23A 109.5
C22 C23 H23B 109.5
H23A C23 H23B 109.5
C22 C23 H23C 109.5
H23A C23 H23C 109.5
H23B C23 H23C 109.5
C25 C24 S5 113.3(6)
C25 C24 H24A 108.9
S5 C24 H24A 108.9
C25 C24 H24B 108.9
S5 C24 H24B 108.9
H24A C24 H24B 107.7
C26 C25 C24 113.2(8)
C26 C25 H25A 108.9
C24 C25 H25A 108.9
C26 C25 H25B 108.9
C24 C25 H25B 108.9
H25A C25 H25B 107.7
C27 C26 C25 115.4(8)
C27 C26 H26A 108.4
C25 C26 H26A 108.4
C27 C26 H26B 108.4
C25 C26 H26B 108.4
H26A C26 H26B 107.5
C26 C27 C28 117.2(10)
C26 C27 H27A 108.0
C28 C27 H27A 108.0
C26 C27 H27B 108.0
C28 C27 H27B 108.0
H27A C27 H27B 107.2
C27 C28 H28A 109.5
C27 C28 H28B 109.5
H28A C28 H28B 109.5
C27 C28 H28C 109.5
H28A C28 H28C 109.5
H28B C28 H28C 109.5
C30 C29 S5 109.2(6)
C30 C29 H29A 109.8
S5 C29 H29A 109.8
C30 C29 H29B 109.8
S5 C29 H29B 109.8
H29A C29 H29B 108.3
C29 C30 P3 111.9(5)
C29 C30 H30A 109.2
P3 C30 H30A 109.2
C29 C30 H30B 109.2
P3 C30 H30B 109.2
H30A C30 H30B 107.9
C32 C31 P3 115.6(6)
C32 C31 H31A 108.4
P3 C31 H31A 108.4
C32 C31 H31B 108.4
P3 C31 H31B 108.4
H31A C31 H31B 107.4
C33 C32 C31 110.8(7)
C33 C32 H32A 109.5
C31 C32 H32A 109.5
C33 C32 H32B 109.5
C31 C32 H32B 109.5
H32A C32 H32B 108.1
C38 C33 C34 117.6(9)
C38 C33 C32 121.8(9)
C34 C33 C32 120.6(9)
C35 C34 C33 120.2(10)
C35 C34 H34A 119.9
C33 C34 H34A 119.9
C36 C35 C34 121.2(11)
C36 C35 H35A 119.4
C34 C35 H35A 119.4
C35 C36 C37 119.4(10)
C35 C36 H36A 120.3
C37 C36 H36A 120.3
C36 C37 C38 120.4(11)
C36 C37 H37A 119.8
C38 C37 H37A 119.8
C33 C38 C37 121.2(10)
C33 C38 H38A 119.4
C37 C38 H38A 119.4
C40 C39 P3 113.2(6)
C40 C39 H39A 108.9
P3 C39 H39A 108.9
C40 C39 H39B 108.9
P3 C39 H39B 108.9
H39A C39 H39B 107.8
C41 C40 C39 113.7(8)
C41 C40 H40A 108.8
C39 C40 H40A 108.8
C41 C40 H40B 108.8
C39 C40 H40B 108.8
H40A C40 H40B 107.7
C42 C41 C46 116.9(12)
C42 C41 C40 122.0(9)
C46 C41 C40 121.1(12)
C41 C42 C43 122.4(11)
C41 C42 H42A 118.8
C43 C42 H42A 118.8
C44 C43 C42 120.8(11)
C44 C43 H43A 119.6
C42 C43 H43A 119.6
C45 C44 C43 118.9(14)
C45 C44 H44A 120.6
C43 C44 H44A 120.6
C44 C45 C46 121.6(19)
C44 C45 H45A 119.2
C46 C45 H45A 119.2
C41 C46 C45 119.5(18)
C41 C46 H46A 120.3
C45 C46 H46A 120.3
C48 C47 C52 119.8(12)
C48 C47 H47A 120.1
C52 C47 H47A 120.1
C49 C48 C47 120.6(12)
C49 C48 H48A 119.7
C47 C48 H48A 119.7
C50 C49 C48 120.1(12)
C50 C49 H49A 120.0
C48 C49 H49A 120.0
C49 C50 C51 119.7(12)
C49 C50 H50A 120.2
C51 C50 H50A 120.2
C50 C51 C52 121.9(12)
C50 C51 H51A 119.0
C52 C51 H51A 119.0
C51 C52 C47 117.9(10)
C51 C52 C53 120.9(10)
C47 C52 C53 121.0(10)
C52 C53 C54 108.9(8)
C52 C53 H53A 109.9
C54 C53 H53A 109.9
C52 C53 H53B 109.9
C54 C53 H53B 109.9
H53A C53 H53B 108.3
C53 C54 P1 114.2(6)
C53 C54 H54A 108.7
P1 C54 H54A 108.7
C53 C54 H54B 108.7
P1 C54 H54B 108.7
H54A C54 H54B 107.6
C56 C55 P1 114.4(6)
C56 C55 H55A 108.7
P1 C55 H55A 108.7
C56 C55 H55B 108.7
P1 C55 H55B 108.7
H55A C55 H55B 107.6
C57 C56 C55 110.9(8)
C57 C56 H56A 109.5
C55 C56 H56A 109.5
C57 C56 H56B 109.5
C55 C56 H56B 109.5
H56A C56 H56B 108.1
C58 C57 C62 119.5(9)
C58 C57 C56 119.6(9)
C62 C57 C56 120.9(9)
C59 C58 C57 119.2(9)
C59 C58 H58A 120.4
C57 C58 H58A 120.4
C60 C59 C58 121.2(10)
C60 C59 H59A 119.4
C58 C59 H59A 119.4
C59 C60 C61 119.5(9)
C59 C60 H60A 120.2
C61 C60 H60A 120.2
C62 C61 C60 120.0(10)
C62 C61 H61A 120.0
C60 C61 H61A 120.0
C61 C62 C57 120.4(10)
C61 C62 H62A 119.8
C57 C62 H62A 119.8
C64 C63 P1 110.3(6)
C64 C63 H63A 109.6
P1 C63 H63A 109.6
C64 C63 H63B 109.6
P1 C63 H63B 109.6
H63A C63 H63B 108.1
C63 C64 S6 114.9(7)
C63 C64 H64A 108.5
S6 C64 H64A 108.5
C63 C64 H64B 108.5
S6 C64 H64B 108.5
H64A C64 H64B 107.5
C66 C65 S6 112.6(8)
C66 C65 H65A 109.1
S6 C65 H65A 109.1
C66 C65 H65B 109.1
S6 C65 H65B 109.1
H65A C65 H65B 107.8
C65 C66 C67 113.9(10)
C65 C66 H66A 108.8
C67 C66 H66A 108.8
C65 C66 H66B 108.8
C67 C66 H66B 108.8
H66A C66 H66B 107.7
C68 C67 C66 112.8(11)
C68 C67 H67A 109.0
C66 C67 H67A 109.0
C68 C67 H67B 109.0
C66 C67 H67B 109.0
H67A C67 H67B 107.8
C69 C68 C67 112.2(15)
C69 C68 H68A 109.2
C67 C68 H68A 109.2
C69 C68 H68B 109.2
C67 C68 H68B 109.2
H68A C68 H68B 107.9
C68 C69 H69A 109.5
C68 C69 H69B 109.5
H69A C69 H69B 109.5
C68 C69 H69C 109.5
H69A C69 H69C 109.5
H69B C69 H69C 109.5
C55 P1 C63 101.6(5)
C55 P1 C54 103.9(4)
C63 P1 C54 105.1(4)
C55 P1 Mo2 119.1(3)
C63 P1 Mo2 106.3(3)
C54 P1 Mo2 118.7(3)
C1 P2 C17 102.1(4)
C1 P2 C9 104.1(4)
C17 P2 C9 106.6(4)
C1 P2 Mo3 118.0(3)
C17 P2 Mo3 109.3(3)
C9 P2 Mo3 115.4(3)
C30 P3 C39 103.1(4)
C30 P3 C31 107.1(4)
C39 P3 C31 104.3(4)
C30 P3 Mo1 108.2(3)
C39 P3 Mo1 117.7(3)
C31 P3 Mo1 115.4(3)
F2 P4 F6 86.9(6)
F2 P4 F4 90.4(6)
F6 P4 F4 90.4(6)
F2 P4 F3 89.4(6)
F6 P4 F3 90.0(5)
F4 P4 F3 179.5(7)
F2 P4 F5 178.3(6)
F6 P4 F5 91.5(5)
F4 P4 F5 89.1(6)
F3 P4 F5 91.1(6)
F2 P4 F1 93.7(6)
F6 P4 F1 179.4(6)
F4 P4 F1 89.7(6)
F3 P4 F1 89.8(5)
F5 P4 F1 87.9(5)
Mo1 S1 Mo3 74.21(6)
Mo2 S2 Mo3 73.49(6)
Mo2 S3 Mo1 74.18(6)
Mo3 S4 Mo2 71.59(6)
Mo3 S4 Mo1 72.01(6)
Mo2 S4 Mo1 72.19(6)
C24 S5 C29 100.6(4)
C24 S5 Mo1 109.7(3)
C29 S5 Mo1 102.9(3)
C65 S6 C64 100.9(5)
C65 S6 Mo2 114.3(4)
C64 S6 Mo2 102.8(3)
C19 S7 C18 100.7(5)
C19 S7 Mo3 113.5(3)
C18 S7 Mo3 104.4(3)
S1 Mo1 S3 98.87(7)
S1 Mo1 S4 105.49(7)
S3 Mo1 S4 104.75(7)
S1 Mo1 Cl1 160.84(7)
S3 Mo1 Cl1 91.35(7)
S4 Mo1 Cl1 87.30(7)
S1 Mo1 P3 82.53(7)
S3 Mo1 P3 86.10(7)
S4 Mo1 P3 165.01(7)
Cl1 Mo1 P3 82.05(7)
S1 Mo1 S5 84.68(7)
S3 Mo1 S5 164.31(7)
S4 Mo1 S5 88.84(7)
Cl1 Mo1 S5 81.32(7)
P3 Mo1 S5 79.18(7)
S1 Mo1 Mo3 53.00(5)
S3 Mo1 Mo3 99.38(5)
S4 Mo1 Mo3 53.90(5)
Cl1 Mo1 Mo3 141.17(5)
P3 Mo1 Mo3 135.53(5)
S5 Mo1 Mo3 94.96(5)
S1 Mo1 Mo2 98.04(5)
S3 Mo1 Mo2 52.90(5)
S4 Mo1 Mo2 53.81(5)
Cl1 Mo1 Mo2 101.04(5)
P3 Mo1 Mo2 138.76(5)
S5 Mo1 Mo2 142.06(5)
Mo3 Mo1 Mo2 59.51(2)
S2 Mo2 S3 97.58(7)
S2 Mo2 S4 106.77(7)
S3 Mo2 S4 104.96(7)
S2 Mo2 Cl2 92.81(7)
S3 Mo2 Cl2 161.21(7)
S4 Mo2 Cl2 86.82(7)
S2 Mo2 P1 85.35(7)
S3 Mo2 P1 84.65(7)
S4 Mo2 P1 163.01(7)
Cl2 Mo2 P1 80.62(7)
S2 Mo2 S6 165.16(7)
S3 Mo2 S6 84.15(7)
S4 Mo2 S6 86.86(7)
Cl2 Mo2 S6 81.89(7)
P1 Mo2 S6 80.12(7)
S2 Mo2 Mo3 53.66(5)
S3 Mo2 Mo3 99.89(5)
S4 Mo2 Mo3 54.20(5)
Cl2 Mo2 Mo3 98.88(5)
P1 Mo2 Mo3 139.01(6)
S6 Mo2 Mo3 140.73(6)
S2 Mo2 Mo1 98.01(5)
S3 Mo2 Mo1 52.92(5)
S4 Mo2 Mo1 54.00(5)
Cl2 Mo2 Mo1 140.82(6)
P1 Mo2 Mo1 137.56(6)
S6 Mo2 Mo1 94.77(5)
Mo3 Mo2 Mo1 60.13(2)
S1 Mo3 S2 95.61(7)
S1 Mo3 S4 105.48(7)
S2 Mo3 S4 105.98(7)
S1 Mo3 Cl3 92.97(7)
S2 Mo3 Cl3 163.41(7)
S4 Mo3 Cl3 85.26(7)
S1 Mo3 P2 86.33(7)
S2 Mo3 P2 83.77(7)
S4 Mo3 P2 163.52(7)
Cl3 Mo3 P2 82.64(7)
S1 Mo3 S7 163.57(7)
S2 Mo3 S7 85.11(7)
S4 Mo3 S7 90.00(7)
Cl3 Mo3 S7 82.69(7)
P2 Mo3 S7 77.42(7)
S1 Mo3 Mo2 98.55(5)
S2 Mo3 Mo2 52.85(5)
S4 Mo3 Mo2 54.21(5)
Cl3 Mo3 Mo2 139.46(5)
P2 Mo3 Mo2 136.57(6)
S7 Mo3 Mo2 94.95(5)
S1 Mo3 Mo1 52.79(5)
S2 Mo3 Mo1 97.60(5)
S4 Mo3 Mo1 54.10(5)
Cl3 Mo3 Mo1 98.90(5)
P2 Mo3 Mo1 139.10(5)
S7 Mo3 Mo1 143.47(5)
Mo2 Mo3 Mo1 60.36(2)
C2S C1S H1SA 109.5
C2S C1S H1SB 109.5
H1SA C1S H1SB 109.5
C2S C1S H1SC 109.5
H1SA C1S H1SC 109.5
H1SB C1S H1SC 109.5
N1 C2S C1S 173(3)

loop_
_geom_bond_atom_site_label_1
_geom_bond_atom_site_label_2
_geom_bond_distance
C1 C2 1.541(13)
C1 P2 1.817(9)
C1 H1A 0.9900
C1 H1B 0.9900
C2 C3 1.510(14)
C2 H2A 0.9900
C2 H2B 0.9900
C3 C4 1.383(16)
C3 C8 1.386(15)
C4 C5 1.416(19)
C4 H4A 0.9500
C5 C6 1.37(2)
C5 H5A 0.9500
C6 C7 1.37(2)
C6 H6A 0.9500
C7 C8 1.387(17)
C7 H7A 0.9500
C8 H8A 0.9500
C9 C10 1.531(12)
C9 P2 1.836(8)
C9 H9A 0.9900
C9 H9B 0.9900
C10 C11 1.515(14)
C10 H10A 0.9900
C10 H10B 0.9900
C11 C12 1.381(18)
C11 C16 1.417(18)
C12 C13 1.43(2)
C12 H12A 0.9500
C13 C14 1.31(3)
C13 H13A 0.9500
C14 C15 1.40(3)
C14 H14A 0.9500
C15 C16 1.390(18)
C15 H15A 0.9500
C16 H16A 0.9500
C17 C18 1.525(13)
C17 P2 1.830(10)
C17 H17A 0.9900
C17 H17B 0.9900
C18 S7 1.825(9)
C18 H18A 0.9900
C18 H18B 0.9900
C19 C20 1.535(13)
C19 S7 1.810(10)
C19 H19A 0.9900
C19 H19B 0.9900
C20 C21 1.531(16)
C20 H20A 0.9900
C20 H20B 0.9900
C21 C22 1.534(16)
C21 H21A 0.9900
C21 H21B 0.9900
C22 C23 1.50(2)
C22 H22A 0.9900
C22 H22B 0.9900
C23 H23A 0.9800
C23 H23B 0.9800
C23 H23C 0.9800
C24 C25 1.515(12)
C24 S5 1.824(9)
C24 H24A 0.9900
C24 H24B 0.9900
C25 C26 1.509(14)
C25 H25A 0.9900
C25 H25B 0.9900
C26 C27 1.482(15)
C26 H26A 0.9900
C26 H26B 0.9900
C27 C28 1.501(17)
C27 H27A 0.9900
C27 H27B 0.9900
C28 H28A 0.9800
C28 H28B 0.9800
C28 H28C 0.9800
C29 C30 1.547(13)
C29 S5 1.832(8)
C29 H29A 0.9900
C29 H29B 0.9900
C30 P3 1.830(9)
C30 H30A 0.9900
C30 H30B 0.9900
C31 C32 1.537(12)
C31 P3 1.849(9)
C31 H31A 0.9900
C31 H31B 0.9900
C32 C33 1.508(12)
C32 H32A 0.9900
C32 H32B 0.9900
C33 C38 1.388(14)
C33 C34 1.413(14)
C34 C35 1.402(15)
C34 H34A 0.9500
C35 C36 1.366(17)
C35 H35A 0.9500
C36 C37 1.382(17)
C36 H36A 0.9500
C37 C38 1.402(14)
C37 H37A 0.9500
C38 H38A 0.9500
C39 C40 1.536(13)
C39 P3 1.844(9)
C39 H39A 0.9900
C39 H39B 0.9900
C40 C41 1.500(13)
C40 H40A 0.9900
C40 H40B 0.9900
C41 C42 1.370(14)
C41 C46 1.39(2)
C42 C43 1.386(16)
C42 H42A 0.9500
C43 C44 1.345(17)
C43 H43A 0.9500
C44 C45 1.34(2)
C44 H44A 0.9500
C45 C46 1.42(3)
C45 H45A 0.9500
C46 H46A 0.9500
C47 C48 1.399(17)
C47 C52 1.399(15)
C47 H47A 0.9500
C48 C49 1.38(2)
C48 H48A 0.9500
C49 C50 1.37(2)
C49 H49A 0.9500
C50 C51 1.379(17)
C50 H50A 0.9500
C51 C52 1.396(15)
C51 H51A 0.9500
C52 C53 1.515(14)
C53 C54 1.530(14)
C53 H53A 0.9900
C53 H53B 0.9900
C54 P1 1.844(9)
C54 H54A 0.9900
C54 H54B 0.9900
C55 C56 1.523(13)
C55 P1 1.826(9)
C55 H55A 0.9900
C55 H55B 0.9900
C56 C57 1.522(13)
C56 H56A 0.9900
C56 H56B 0.9900
C57 C58 1.381(14)
C57 C62 1.395(14)
C58 C59 1.378(13)
C58 H58A 0.9500
C59 C60 1.376(14)
C59 H59A 0.9500
C60 C61 1.376(15)
C60 H60A 0.9500
C61 C62 1.369(15)
C61 H61A 0.9500
C62 H62A 0.9500
C63 C64 1.444(15)
C63 P1 1.839(9)
C63 H63A 0.9900
C63 H63B 0.9900
C64 S6 1.859(10)
C64 H64A 0.9900
C64 H64B 0.9900
C65 C66 1.520(17)
C65 S6 1.794(11)
C65 H65A 0.9900
C65 H65B 0.9900
C66 C67 1.547(19)
C66 H66A 0.9900
C66 H66B 0.9900
C67 C68 1.503(19)
C67 H67A 0.9900
C67 H67B 0.9900
C68 C69 1.50(2)
C68 H68A 0.9900
C68 H68B 0.9900
C69 H69A 0.9800
C69 H69B 0.9800
C69 H69C 0.9800
P1 Mo2 2.546(2)
P2 Mo3 2.567(2)
P3 Mo1 2.553(2)
P4 F2 1.557(8)
P4 F6 1.562(11)
P4 F4 1.564(12)
P4 F3 1.574(8)
P4 F5 1.584(8)
P4 F1 1.594(9)
S1 Mo1 2.2998(19)
S1 Mo3 2.306(2)
S2 Mo2 2.296(2)
S2 Mo3 2.320(2)
S3 Mo2 2.3089(19)
S3 Mo1 2.309(2)
S4 Mo3 2.361(2)
S4 Mo2 2.361(2)
S4 Mo1 2.367(2)
S5 Mo1 2.608(2)
S6 Mo2 2.619(2)
S7 Mo3 2.595(2)
Mo1 Cl1 2.4743(19)
Mo1 Mo3 2.7787(9)
Mo1 Mo2 2.7850(9)
Mo2 Cl2 2.4524(19)
Mo2 Mo3 2.7614(9)
Mo3 Cl3 2.462(2)
N1 C2S 1.09(3)
C1S C2S 1.40(3)
C1S H1SA 0.9800
C1S H1SB 0.9800
C1S H1SC 0.9800
